data_2009241
loop_
_publ_author_name
'Lee, Soon W.'
'Choi, Nam-Sun'

_publ_section_title
;
 [1,1'-Bis(diphenylphosphino)ferrocene]trichloro(phenylimido)rhenium(V)
 dichloromethane solvate
;
_journal_issue 12
_journal_name_full 'Acta Crystallographica Section C'
_journal_page_first 2018
_journal_page_last 2020
_journal_paper_doi 10.1107/S0108270199011385
_journal_volume 55
_journal_year 1999
_chemical_formula_iupac '[Re(C6 H5 N)  Cl3 (C34 H28 Fe P2 )] , CH2 Cl2'
_chemical_formula_moiety 'C40 H33 Cl3 Fe N P2 Re , CH2 Cl2 '
_chemical_formula_sum 'C41 H35 Cl5 Fe N P2 Re'
_chemical_formula_weight 1022.94
_chemical_name_systematic ' Trichloro(phenylimido)(1,1'-bis(diphenylphosphino)ferrocene)rhenium(V)'
_space_group_IT_number 14
_symmetry_cell_setting monoclinic
_symmetry_space_group_name_Hall '-P 2yn'
_symmetry_space_group_name_H-M 'P 1 21/n 1'
_cell_angle_alpha 90.00
_cell_angle_beta 104.404(18)
_cell_angle_gamma 90.00
_cell_formula_units_Z 4
_cell_length_a 11.093(2)
_cell_length_b 21.665(4)
_cell_length_c 16.823(5)
_cell_measurement_reflns_used 38
_cell_measurement_temperature 294(2)
_cell_measurement_theta_max 25.50
_cell_measurement_theta_min 1.99
_cell_volume 3916.0(16)
_computing_cell_refinement XSCANS
_computing_data_collection 'XSCANS (Siemens, 1995)'
_computing_data_reduction 'SHELXTL (Bruker, 1997)'
_computing_molecular_graphics 'ORTEP-3 (Farrugia, 1997)'
_computing_publication_material SHELXTL
_computing_structure_refinement SHELXTL
_computing_structure_solution SHELXTL
_diffrn_measurement_device_type 'Siemens P4'
_diffrn_measurement_method '\w scans'
_diffrn_radiation_type MoK\a
_diffrn_radiation_wavelength 0.71073
_diffrn_reflns_av_R_equivalents 0.0325
_diffrn_reflns_limit_h_max 13
_diffrn_reflns_limit_h_min 0
_diffrn_reflns_limit_k_max 0
_diffrn_reflns_limit_k_min -26
_diffrn_reflns_limit_l_max 19
_diffrn_reflns_limit_l_min -20
_diffrn_reflns_number 7673
_diffrn_reflns_theta_max 25.50
_diffrn_standards_decay_% 0
_diffrn_standards_interval_count 97
_diffrn_standards_number 3
_exptl_absorpt_coefficient_mu 3.913
_exptl_absorpt_correction_T_max 0.731
_exptl_absorpt_correction_T_min 0.632
_exptl_absorpt_correction_type psi-scan
_exptl_absorpt_process_details '(North et al., 1968)'
_exptl_crystal_colour green
_exptl_crystal_density_diffrn 1.735
_exptl_crystal_density_method 'not measured'
_exptl_crystal_description plate
_exptl_crystal_F_000 2016
_exptl_crystal_size_max 0.60
_exptl_crystal_size_mid 0.10
_exptl_crystal_size_min 0.08
_refine_diff_density_max 0.789
_refine_diff_density_min -0.762
_refine_ls_extinction_coef 0.00025(4)
_refine_ls_extinction_method 'SHELXTL (Bruker, 1997)'
_refine_ls_goodness_of_fit_ref 1.030
_refine_ls_hydrogen_treatment constr
_refine_ls_number_parameters 461
_refine_ls_number_reflns 7284
_refine_ls_R_factor_gt 0.0375
_refine_ls_shift/su_max 0.001
_refine_ls_structure_factor_coef Fsqd
_refine_ls_weighting_details 'calc w = 1/[\s^2^(Fo^2^)+(0.0263P)^2^+5.2393P] where P=(Fo^2^+2Fc^2^)/3'
_refine_ls_weighting_scheme calc
_refine_ls_wR_factor_ref 0.0771
_reflns_number_gt 5538
_reflns_number_total 7284
_reflns_threshold_expression F>4\s(F)
_cod_data_source_file da1088.cif
_cod_data_source_block I
_cod_depositor_comments
;
The following automatic conversions were performed:
'_symmetry_cell_setting' value 'Monoclinic' changed to 'monoclinic'
according to '/home/saulius/struct/CIF-dictionaries/cif_core.dic'
dictionary named 'cif_core.dic' version 2.4.1 from 2010-06-29.

Automatic conversion script
Id: cif_fix_enum 1527 2010-12-29 10:47:43Z saulius 

The following automatic conversions were performed:

'_symmetry_cell_setting' value 'Monoclinic' changed to 'monoclinic'
according to /home/saulius/struct/CIF-dictionaries/cif_core.dic
dictionary named 'cif_core.dic' version 2.4.1 from 2010-06-29.

Automatic conversion script
Id: cif_fix_values 1715 2011-07-08 13:25:40Z adriana 
;
_cod_original_cell_volume 3916.1(16)
_cod_original_sg_symbol_H-M 'P 21/n'
_cod_database_code 2009241

loop_
_symmetry_equiv_pos_as_xyz
'x, y, z'
'-x+1/2, y+1/2, -z+1/2'
'-x, -y, -z'
'x-1/2, -y-1/2, z-1/2'

loop_
_atom_site_aniso_label
_atom_site_aniso_U_11
_atom_site_aniso_U_22
_atom_site_aniso_U_33
_atom_site_aniso_U_12
_atom_site_aniso_U_13
_atom_site_aniso_U_23
Re 0.02698(12) 0.02214(11) 0.02499(12) 0.00039(10) 0.00350(8) -0.00100(10)
Fe 0.0317(4) 0.0242(4) 0.0264(4) 0.0004(4) 0.0043(3) -0.0012(3)
Cl1 0.0550(10) 0.0286(8) 0.0411(8) -0.0049(7) 0.0167(7) -0.0095(6)
Cl2 0.0563(10) 0.0408(9) 0.0296(8) -0.0014(7) 0.0042(7) 0.0038(7)
Cl3 0.0270(7) 0.0389(8) 0.0429(8) 0.0002(7) 0.0020(6) 0.0025(7)
P1 0.0285(8) 0.0223(7) 0.0289(8) 0.0020(6) 0.0064(6) 0.0006(6)
P2 0.0301(8) 0.0221(7) 0.0269(7) -0.0010(6) 0.0028(6) -0.0003(6)
N1 0.032(3) 0.026(2) 0.035(3) 0.001(2) 0.006(2) 0.001(2)
C1 0.029(3) 0.033(3) 0.040(3) 0.001(3) 0.012(3) 0.003(3)
C2 0.036(4) 0.040(4) 0.066(5) -0.004(3) 0.015(3) -0.008(3)
C3 0.039(4) 0.057(5) 0.082(6) -0.009(3) 0.014(4) -0.014(4)
C4 0.029(4) 0.061(5) 0.080(5) 0.004(3) 0.013(4) 0.003(4)
C5 0.039(4) 0.049(4) 0.087(6) 0.008(3) 0.020(4) -0.007(4)
C6 0.038(4) 0.042(4) 0.064(4) 0.000(3) 0.014(3) -0.013(3)
C7 0.040(3) 0.022(3) 0.026(3) -0.002(2) 0.005(3) 0.006(2)
C8 0.030(3) 0.029(3) 0.042(3) -0.002(3) 0.003(3) 0.006(3)
C9 0.046(4) 0.040(4) 0.034(3) -0.012(3) -0.007(3) 0.000(3)
C10 0.068(5) 0.024(3) 0.043(4) -0.008(3) 0.016(3) -0.007(3)
C11 0.051(4) 0.024(3) 0.035(3) 0.004(3) 0.010(3) 0.000(3)
C12 0.030(3) 0.030(3) 0.028(3) -0.003(3) 0.007(2) 0.004(3)
C13 0.037(3) 0.029(3) 0.028(3) 0.000(3) 0.003(2) 0.006(3)
C14 0.054(4) 0.037(4) 0.024(3) -0.004(3) 0.008(3) -0.001(3)
C15 0.038(4) 0.036(3) 0.048(4) -0.001(3) 0.014(3) 0.001(3)
C16 0.026(3) 0.030(3) 0.037(3) 0.000(2) 0.002(3) -0.001(3)
C17 0.026(3) 0.030(3) 0.032(3) 0.002(2) 0.006(2) 0.003(2)
C18 0.043(4) 0.034(3) 0.038(3) -0.004(3) 0.013(3) -0.001(3)
C19 0.062(5) 0.038(4) 0.049(4) -0.016(3) 0.018(4) -0.003(3)
C20 0.059(5) 0.049(4) 0.058(5) -0.016(4) 0.025(4) 0.006(4)
C21 0.071(5) 0.040(4) 0.059(5) -0.006(4) 0.034(4) 0.001(3)
C22 0.048(4) 0.031(3) 0.051(4) -0.001(3) 0.022(3) 0.001(3)
C23 0.027(3) 0.022(3) 0.033(3) 0.003(2) 0.004(2) -0.001(2)
C24 0.044(4) 0.037(4) 0.044(4) 0.003(3) 0.012(3) 0.009(3)
C25 0.033(3) 0.044(4) 0.054(4) 0.006(3) 0.007(3) -0.003(3)
C26 0.033(3) 0.043(4) 0.049(4) 0.012(3) -0.003(3) -0.006(3)
C27 0.046(4) 0.042(4) 0.035(3) 0.011(3) -0.006(3) 0.000(3)
C28 0.034(3) 0.036(3) 0.034(3) 0.003(3) 0.004(3) -0.002(3)
C29 0.034(3) 0.027(3) 0.031(3) 0.004(2) 0.004(3) -0.001(2)
C30 0.037(3) 0.029(3) 0.034(3) 0.005(3) 0.003(3) 0.001(2)
C31 0.039(4) 0.045(4) 0.037(3) 0.002(3) 0.004(3) -0.003(3)
C32 0.044(4) 0.052(4) 0.044(4) 0.017(3) 0.003(3) -0.005(3)
C33 0.062(5) 0.036(4) 0.055(4) 0.014(3) 0.006(4) -0.004(3)
C34 0.039(4) 0.033(3) 0.038(3) 0.006(3) 0.002(3) -0.010(3)
C35 0.036(3) 0.025(3) 0.037(3) -0.003(2) 0.015(3) -0.002(2)
C36 0.043(4) 0.036(4) 0.040(4) -0.003(3) 0.011(3) 0.000(3)
C37 0.042(4) 0.036(4) 0.059(4) -0.013(3) 0.016(3) -0.005(3)
C38 0.080(6) 0.053(5) 0.076(6) -0.039(4) 0.035(5) -0.016(4)
C39 0.138(8) 0.064(5) 0.050(5) -0.059(6) 0.045(5) -0.013(4)
C40 0.097(6) 0.052(4) 0.035(4) -0.036(4) 0.017(4) -0.008(3)
Cl4 0.0818(17) 0.0822(17) 0.1061(19) 0.0141(13) 0.0059(14) 0.0202(15)
Cl5 0.0758(17) 0.122(2) 0.117(2) 0.0284(16) 0.0194(16) -0.0132(18)
C41 0.098(7) 0.109(8) 0.065(6) 0.013(6) 0.036(5) 0.018(5)

loop_
_atom_site_label
_atom_site_fract_x
_atom_site_fract_y
_atom_site_fract_z
_atom_site_U_iso_or_equiv
_atom_site_thermal_displace_type
_atom_site_calc_flag
_atom_site_refinement_flags
_atom_site_occupancy
_atom_site_disorder_group
_atom_site_type_symbol
Re 0.51005(2) 0.290774(10) 0.524692(13) 0.02523(8) Uani d . 1 . Re
Fe 0.49599(7) 0.20526(4) 0.28199(5) 0.02796(18) Uani d . 1 . Fe
Cl1 0.52197(15) 0.39441(7) 0.58280(9) 0.0407(4) Uani d . 1 . Cl
Cl2 0.56478(16) 0.25489(7) 0.66529(9) 0.0434(4) Uani d . 1 . Cl
Cl3 0.72946(13) 0.29226(7) 0.53525(9) 0.0375(3) Uani d . 1 . Cl
P1 0.51580(13) 0.18079(7) 0.48777(9) 0.0267(3) Uani d . 1 . P
P2 0.50610(13) 0.34171(6) 0.39324(9) 0.0271(3) Uani d . 1 . P
N1 0.3505(4) 0.2897(2) 0.5047(3) 0.0316(10) Uani d . 1 . N
C1 0.2224(5) 0.2992(3) 0.4889(4) 0.0332(13) Uani d . 1 . C
C2 0.1386(6) 0.2550(3) 0.4488(4) 0.0469(17) Uani d . 1 . C
H2 0.1666 0.2167 0.4357 0.056 Uiso calc R 1 . H
C3 0.0138(6) 0.2685(4) 0.4288(5) 0.059(2) Uani d . 1 . C
H3 -0.0438 0.2397 0.4015 0.071 Uiso calc R 1 . H
C4 -0.0259(6) 0.3259(4) 0.4497(5) 0.056(2) Uani d . 1 . C
H4 -0.1103 0.3354 0.4359 0.068 Uiso calc R 1 . H
C5 0.0584(6) 0.3681(4) 0.4903(5) 0.058(2) Uani d . 1 . C
H5 0.0302 0.4060 0.5045 0.069 Uiso calc R 1 . H
C6 0.1832(6) 0.3560(3) 0.5107(4) 0.0480(17) Uani d . 1 . C
H6 0.2401 0.3851 0.5384 0.058 Uiso calc R 1 . H
C7 0.4712(5) 0.1583(2) 0.3807(3) 0.0295(12) Uani d . 1 . C
C8 0.3538(5) 0.1740(3) 0.3270(4) 0.0348(13) Uani d . 1 . C
H8 0.2927 0.1982 0.3407 0.042 Uiso calc R 1 . H
C9 0.3460(6) 0.1466(3) 0.2491(4) 0.0430(16) Uani d . 1 . C
H9 0.2797 0.1500 0.2029 0.052 Uiso calc R 1 . H
C10 0.4567(7) 0.1133(3) 0.2542(4) 0.0446(16) Uani d . 1 . C
H10 0.4758 0.0910 0.2118 0.054 Uiso calc R 1 . H
C11 0.5345(6) 0.1193(3) 0.3347(4) 0.0370(14) Uani d . 1 . C
H11 0.6124 0.1014 0.3542 0.044 Uiso calc R 1 . H
C12 0.5264(5) 0.2958(3) 0.3083(3) 0.0298(12) Uani d . 1 . C
C13 0.4477(5) 0.2884(3) 0.2262(3) 0.0325(12) Uani d . 1 . C
H13 0.3673 0.3036 0.2072 0.039 Uiso calc R 1 . H
C14 0.5147(6) 0.2540(3) 0.1800(4) 0.0387(15) Uani d . 1 . C
H14 0.4856 0.2428 0.1253 0.046 Uiso calc R 1 . H
C15 0.6325(6) 0.2396(3) 0.2304(4) 0.0401(15) Uani d . 1 . C
H15 0.6942 0.2172 0.2144 0.048 Uiso calc R 1 . H
C16 0.6419(5) 0.2646(3) 0.3091(4) 0.0321(13) Uani d . 1 . C
H16 0.7106 0.2615 0.3538 0.039 Uiso calc R 1 . H
C17 0.4074(5) 0.1325(3) 0.5283(3) 0.0294(12) Uani d . 1 . C
C18 0.3944(6) 0.0713(3) 0.5033(4) 0.0375(14) Uani d . 1 . C
H18 0.4384 0.0566 0.4667 0.045 Uiso calc R 1 . H
C19 0.3165(7) 0.0316(3) 0.5321(4) 0.0484(17) Uani d . 1 . C
H19 0.3095 -0.0096 0.5161 0.058 Uiso calc R 1 . H
C20 0.2497(7) 0.0542(3) 0.5845(4) 0.0533(19) Uani d . 1 . C
H20 0.1962 0.0282 0.6035 0.064 Uiso calc R 1 . H
C21 0.2613(7) 0.1150(3) 0.6092(4) 0.0536(19) Uani d . 1 . C
H21 0.2158 0.1298 0.6448 0.064 Uiso calc R 1 . H
C22 0.3407(6) 0.1542(3) 0.5812(4) 0.0417(15) Uani d . 1 . C
H22 0.3487 0.1952 0.5982 0.050 Uiso calc R 1 . H
C23 0.6650(5) 0.1429(2) 0.5292(3) 0.0281(12) Uani d . 1 . C
C24 0.7639(6) 0.1494(3) 0.4922(4) 0.0412(15) Uani d . 1 . C
H24 0.7543 0.1744 0.4461 0.049 Uiso calc R 1 . H
C25 0.8758(6) 0.1194(3) 0.5232(4) 0.0444(16) Uani d . 1 . C
H25 0.9405 0.1232 0.4973 0.053 Uiso calc R 1 . H
C26 0.8902(6) 0.0838(3) 0.5926(4) 0.0440(16) Uani d . 1 . C
H26 0.9653 0.0635 0.6136 0.053 Uiso calc R 1 . H
C27 0.7956(6) 0.0776(3) 0.6314(4) 0.0438(16) Uani d . 1 . C
H27 0.8071 0.0539 0.6788 0.053 Uiso calc R 1 . H
C28 0.6834(5) 0.1069(3) 0.5995(4) 0.0355(14) Uani d . 1 . C
H28 0.6192 0.1024 0.6255 0.043 Uiso calc R 1 . H
C29 0.3591(5) 0.3828(3) 0.3557(3) 0.0313(13) Uani d . 1 . C
C30 0.2508(5) 0.3515(3) 0.3196(3) 0.0341(13) Uani d . 1 . C
H30 0.2533 0.3089 0.3127 0.041 Uiso calc R 1 . H
C31 0.1393(6) 0.3821(3) 0.2937(4) 0.0411(15) Uani d . 1 . C
H31 0.0675 0.3603 0.2689 0.049 Uiso calc R 1 . H
C32 0.1335(6) 0.4451(3) 0.3045(4) 0.0484(17) Uani d . 1 . C
H32 0.0583 0.4660 0.2869 0.058 Uiso calc R 1 . H
C33 0.2415(7) 0.4772(3) 0.3419(4) 0.0526(18) Uani d . 1 . C
H33 0.2380 0.5196 0.3497 0.063 Uiso calc R 1 . H
C34 0.3541(6) 0.4466(3) 0.3677(4) 0.0381(15) Uani d . 1 . C
H34 0.4259 0.4683 0.3928 0.046 Uiso calc R 1 . H
C35 0.6234(5) 0.4021(3) 0.3900(4) 0.0317(13) Uani d . 1 . C
C36 0.6958(6) 0.4309(3) 0.4581(4) 0.0396(15) Uani d . 1 . C
H36 0.6881 0.4202 0.5101 0.047 Uiso calc R 1 . H
C37 0.7805(6) 0.4762(3) 0.4494(4) 0.0447(16) Uani d . 1 . C
H37 0.8293 0.4953 0.4959 0.054 Uiso calc R 1 . H
C38 0.7928(8) 0.4926(3) 0.3746(5) 0.067(2) Uani d . 1 . C
H38 0.8502 0.5227 0.3695 0.080 Uiso calc R 1 . H
C39 0.7201(9) 0.4647(4) 0.3061(5) 0.080(3) Uani d . 1 . C
H39 0.7279 0.4764 0.2544 0.096 Uiso calc R 1 . H
C40 0.6356(8) 0.4196(3) 0.3131(4) 0.062(2) Uani d . 1 . C
H40 0.5868 0.4009 0.2663 0.074 Uiso calc R 1 . H
Cl4 0.0968(2) 0.08496(12) 0.36789(17) 0.0931(8) Uani d . 1 . Cl
Cl5 -0.1552(2) 0.11785(15) 0.29048(19) 0.1060(9) Uani d . 1 . Cl
C41 -0.0064(9) 0.1046(5) 0.2762(5) 0.088(3) Uani d . 1 . C
H41A -0.0101 0.0715 0.2368 0.105 Uiso calc R 1 . H
H41B 0.0228 0.1415 0.2542 0.105 Uiso calc R 1 . H

loop_
_atom_type_symbol
_atom_type_description
_atom_type_scat_dispersion_real
_atom_type_scat_dispersion_imag
_atom_type_scat_source
C C 0.0033 0.0016 'International Tables Vol C Tables 4.2.6.8 and 6.1.1.4'
H H 0.0000 0.0000 'International Tables Vol C Tables 4.2.6.8 and 6.1.1.4'
N N 0.0061 0.0033 'International Tables Vol C Tables 4.2.6.8 and 6.1.1.4'
P P 0.1023 0.0942 'International Tables Vol C Tables 4.2.6.8 and 6.1.1.4'
Cl Cl 0.1484 0.1585 'International Tables Vol C Tables 4.2.6.8 and 6.1.1.4'
Fe Fe 0.3463 0.8444 'International Tables Vol C Tables 4.2.6.8 and 6.1.1.4'
Re Re -1.0185 7.2310 'International Tables Vol C Tables 4.2.6.8 and 6.1.1.4'

loop_
_geom_angle_atom_site_label_1
_geom_angle_atom_site_label_2
_geom_angle_atom_site_label_3
_geom_angle
_geom_angle_publ_flag
N1 Re Cl3 173.19(16) yes
N1 Re Cl2 100.53(16) yes
Cl3 Re Cl2 85.90(6) yes
N1 Re Cl1 92.37(16) yes
Cl3 Re Cl1 90.29(5) yes
Cl2 Re Cl1 85.90(6) yes
N1 Re P2 92.47(16) yes
Cl3 Re P2 81.45(5) yes
Cl2 Re P2 165.07(5) yes
Cl1 Re P2 86.24(5) yes
N1 Re P1 91.58(16) yes
Cl3 Re P1 86.69(5) yes
Cl2 Re P1 85.40(5) yes
Cl1 Re P1 170.98(5) yes
P2 Re P1 101.69(5) yes
C12 Fe C7 110.9(2) no
C12 Fe C8 110.2(2) no
C7 Fe C8 41.3(2) no
C12 Fe C16 41.9(2) no
C7 Fe C16 113.5(2) no
C8 Fe C16 141.2(2) no
C12 Fe C13 41.8(2) no
C7 Fe C13 138.4(2) no
C8 Fe C13 109.1(2) no
C16 Fe C13 69.3(2) no
C12 Fe C9 137.6(2) no
C7 Fe C9 69.2(2) no
C8 Fe C9 40.7(2) no
C16 Fe C9 177.4(2) no
C13 Fe C9 108.6(2) no
C12 Fe C11 141.0(2) no
C7 Fe C11 41.3(2) no
C8 Fe C11 68.6(2) no
C16 Fe C11 114.0(2) no
C13 Fe C11 176.6(2) no
C9 Fe C11 68.0(3) no
C12 Fe C15 69.0(2) no
C7 Fe C15 142.2(2) no
C8 Fe C15 176.5(2) no
C16 Fe C15 40.3(2) no
C13 Fe C15 67.9(2) no
C9 Fe C15 137.6(3) no
C11 Fe C15 114.3(3) no
C12 Fe C10 177.5(3) no
C7 Fe C10 68.7(2) no
C8 Fe C10 67.8(3) no
C16 Fe C10 140.6(3) no
C13 Fe C10 136.9(2) no
C9 Fe C10 39.9(3) no
C11 Fe C10 40.2(2) no
C15 Fe C10 112.8(3) no
C12 Fe C14 68.9(2) no
C7 Fe C14 178.0(2) no
C8 Fe C14 136.7(2) no
C16 Fe C14 67.9(2) no
C13 Fe C14 40.2(2) no
C9 Fe C14 109.5(2) no
C11 Fe C14 140.0(2) no
C15 Fe C14 39.7(2) no
C10 Fe C14 111.3(2) no
C7 P1 C23 104.8(3) no
C7 P1 C17 99.9(3) no
C23 P1 C17 102.5(3) no
C7 P1 Re 119.49(18) no
C23 P1 Re 114.61(18) no
C17 P1 Re 113.23(19) no
C12 P2 C29 105.8(3) no
C12 P2 C35 98.0(2) no
C29 P2 C35 102.6(3) no
C12 P2 Re 119.14(18) no
C29 P2 Re 110.10(19) no
C35 P2 Re 119.09(19) no
C1 N1 Re 170.7(4) yes
C6 C1 C2 121.8(6) no
C6 C1 N1 116.9(5) no
C2 C1 N1 121.2(5) no
C3 C2 C1 118.9(6) no
C2 C3 C4 119.5(7) no
C5 C4 C3 120.3(6) no
C4 C5 C6 121.6(7) no
C5 C6 C1 117.9(6) no
C8 C7 C11 106.8(5) no
C8 C7 P1 123.1(4) no
C11 C7 P1 130.0(4) no
C8 C7 Fe 69.5(3) no
C11 C7 Fe 70.7(3) no
P1 C7 Fe 128.4(3) no
C9 C8 C7 108.7(5) no
C9 C8 Fe 70.8(4) no
C7 C8 Fe 69.2(3) no
C10 C9 C8 107.7(5) no
C10 C9 Fe 70.4(4) no
C8 C9 Fe 68.5(3) no
C9 C10 C11 109.0(6) no
C9 C10 Fe 69.7(3) no
C11 C10 Fe 69.6(3) no
C10 C11 C7 107.7(5) no
C10 C11 Fe 70.2(3) no
C7 C11 Fe 68.0(3) no
C16 C12 C13 106.3(5) no
C16 C12 P2 122.4(4) no
C13 C12 P2 130.8(4) no
C16 C12 Fe 69.4(3) no
C13 C12 Fe 69.9(3) no
P2 C12 Fe 131.6(3) no
C14 C13 C12 107.9(5) no
C14 C13 Fe 71.0(3) no
C12 C13 Fe 68.4(3) no
C15 C14 C13 108.9(5) no
C15 C14 Fe 69.9(3) no
C13 C14 Fe 68.8(3) no
C14 C15 C16 108.7(5) no
C14 C15 Fe 70.3(3) no
C16 C15 Fe 68.5(3) no
C15 C16 C12 108.2(5) no
C15 C16 Fe 71.2(3) no
C12 C16 Fe 68.8(3) no
C22 C17 C18 119.5(5) no
C22 C17 P1 123.3(5) no
C18 C17 P1 117.2(4) no
C17 C18 C19 120.8(6) no
C20 C19 C18 119.0(6) no
C19 C20 C21 120.6(6) no
C20 C21 C22 120.2(7) no
C17 C22 C21 119.9(6) no
C28 C23 C24 118.1(5) no
C28 C23 P1 120.3(4) no
C24 C23 P1 121.6(4) no
C25 C24 C23 121.1(6) no
C26 C25 C24 119.1(6) no
C27 C26 C25 121.2(6) no
C26 C27 C28 119.5(6) no
C27 C28 C23 121.1(6) no
C30 C29 C34 119.2(5) no
C30 C29 P2 121.1(4) no
C34 C29 P2 119.7(4) no
C31 C30 C29 121.2(6) no
C30 C31 C32 120.2(6) no
C31 C32 C33 119.4(6) no
C34 C33 C32 120.7(6) no
C33 C34 C29 119.5(6) no
C36 C35 C40 118.8(6) no
C36 C35 P2 124.4(5) no
C40 C35 P2 116.8(5) no
C35 C36 C37 120.2(6) no
C38 C37 C36 120.9(7) no
C37 C38 C39 119.6(7) no
C38 C39 C40 120.7(7) no
C39 C40 C35 119.9(7) no
Cl4 C41 Cl5 110.8(5) no

loop_
_geom_bond_atom_site_label_1
_geom_bond_atom_site_label_2
_geom_bond_site_symmetry_2
_geom_bond_distance
_geom_bond_publ_flag
Re N1 . 1.717(5) yes
Re Cl3 . 2.3961(15) yes
Re Cl2 . 2.4193(16) yes
Re Cl1 . 2.4392(15) yes
Re P2 . 2.4620(15) yes
Re P1 . 2.4674(15) yes
Fe C12 . 2.020(6) yes
Fe C7 . 2.024(5) yes
Fe C8 . 2.028(6) yes
Fe C16 . 2.028(6) yes
Fe C13 . 2.040(6) yes
Fe C9 . 2.057(6) yes
Fe C11 . 2.060(6) yes
Fe C15 . 2.063(6) yes
Fe C10 . 2.068(6) yes
Fe C14 . 2.068(6) yes
P1 C7 . 1.812(5) yes
P1 C23 . 1.824(5) no
P1 C17 . 1.848(6) no
P2 C12 . 1.801(6) yes
P2 C29 . 1.827(6) no
P2 C35 . 1.856(6) no
N1 C1 . 1.395(7) yes
C1 C6 . 1.385(8) no
C1 C2 . 1.387(8) no
C2 C3 . 1.373(9) no
C3 C4 . 1.392(10) no
C4 C5 . 1.363(10) no
C5 C6 . 1.367(9) no
C7 C8 . 1.429(8) no
C7 C11 . 1.440(8) no
C8 C9 . 1.422(8) no
C9 C10 . 1.407(9) no
C10 C11 . 1.419(9) no
C12 C16 . 1.446(8) no
C12 C13 . 1.447(8) no
C13 C14 . 1.413(8) no
C14 C15 . 1.404(9) no
C15 C16 . 1.410(8) no
C17 C22 . 1.375(8) no
C17 C18 . 1.388(8) no
C18 C19 . 1.389(8) no
C19 C20 . 1.376(9) no
C20 C21 . 1.376(9) no
C21 C22 . 1.388(9) no
C23 C28 . 1.390(8) no
C23 C24 . 1.395(8) no
C24 C25 . 1.384(8) no
C25 C26 . 1.376(9) no
C26 C27 . 1.373(9) no
C27 C28 . 1.381(8) no
C29 C30 . 1.383(8) no
C29 C34 . 1.400(8) no
C30 C31 . 1.375(8) no
C31 C32 . 1.382(9) no
C32 C33 . 1.393(10) no
C33 C34 . 1.385(9) no
C35 C36 . 1.374(8) no
C35 C40 . 1.386(8) no
C36 C37 . 1.391(8) no
C37 C38 . 1.347(10) no
C38 C39 . 1.371(11) no
C39 C40 . 1.381(10) no
Cl4 C41 . 1.730(9) no
Cl5 C41 . 1.750(9) no
